data_7029971
loop_
_publ_author_name
'Hao, Pengfei'
'Yang, Zhi'
'Ma, Xiaoli'
'Wang, Xiujuan'
'Liu, Zhihong'
'Roesky, Herbert W.'
'Sun, Kening'
'Li, Jiarong'
'Zhong, Mingdong'

_publ_section_title
;
 Synthesis and characterization of compounds with the Al-O-X (X = Si, P,
 C) structural motif.
;
_journal_issue 43
_journal_name_full 'Dalton transactions (Cambridge, England : 2003)'
_journal_page_first 13520
_journal_page_last 13524
_journal_paper_doi 10.1039/c2dt31872e
_journal_volume 41
_journal_year 2012
_chemical_formula_sum 'C49 H62 Al N2 O3 P'
_chemical_formula_weight 784.96
_chemical_name_systematic
;
?
;
_space_group_IT_number 2
_symmetry_cell_setting triclinic
_symmetry_space_group_name_Hall '-P 1'
_symmetry_space_group_name_H-M 'P -1'
_atom_sites_solution_hydrogens geom
_atom_sites_solution_primary direct
_atom_sites_solution_secondary difmap
_audit_creation_method SHELXL-97
_cell_angle_alpha 86.432(9)
_cell_angle_beta 70.108(7)
_cell_angle_gamma 68.574(6)
_cell_formula_units_Z 2
_cell_length_a 12.875(2)
_cell_length_b 14.052(3)
_cell_length_c 14.388(3)
_cell_measurement_reflns_used 5830
_cell_measurement_temperature 193(2)
_cell_measurement_theta_max 27.49
_cell_measurement_theta_min 3.11
_cell_volume 2272.9(8)
_computing_cell_refinement 'CrystalClear (Rigaku Inc., 2008)'
_computing_data_collection 'CrystalClear (Rigaku Inc., 2008)'
_computing_data_reduction 'CrystalClear (Rigaku Inc., 2008)'
_computing_molecular_graphics 'Bruker SHELXTL'
_computing_publication_material 'Bruker SHELXTL'
_computing_structure_refinement 'SHELXL-97 (Sheldrick, 1997)'
_computing_structure_solution 'SHELXS-97 (Sheldrick, 1990)'
_diffrn_ambient_temperature 193(2)
_diffrn_detector_area_resol_mean 28.5714
_diffrn_measured_fraction_theta_full 0.988
_diffrn_measured_fraction_theta_max 0.988
_diffrn_measurement_device_type AFC10/Saturn724+
_diffrn_measurement_method 'phi and omega scans'
_diffrn_radiation_monochromator graphite
_diffrn_radiation_source 'Rotating Anode'
_diffrn_radiation_type MoK\a
_diffrn_radiation_wavelength 0.71073
_diffrn_reflns_av_R_equivalents 0.0248
_diffrn_reflns_av_sigmaI/netI 0.0435
_diffrn_reflns_limit_h_max 16
_diffrn_reflns_limit_h_min -13
_diffrn_reflns_limit_k_max 18
_diffrn_reflns_limit_k_min -17
_diffrn_reflns_limit_l_max 18
_diffrn_reflns_limit_l_min -18
_diffrn_reflns_number 22684
_diffrn_reflns_theta_full 27.49
_diffrn_reflns_theta_max 27.49
_diffrn_reflns_theta_min 3.02
_diffrn_standards_interval_count 0
_diffrn_standards_interval_time 0
_diffrn_standards_number 0
_exptl_absorpt_coefficient_mu 0.121
_exptl_absorpt_correction_T_max 0.9683
_exptl_absorpt_correction_T_min 0.9494
_exptl_absorpt_correction_type multi-scan
_exptl_crystal_colour Colorless
_exptl_crystal_density_diffrn 1.147
_exptl_crystal_density_method 'not measured'
_exptl_crystal_description Block
_exptl_crystal_F_000 844
_exptl_crystal_size_max 0.43
_exptl_crystal_size_mid 0.43
_exptl_crystal_size_min 0.27
_refine_diff_density_max 0.411
_refine_diff_density_min -0.367
_refine_diff_density_rms 0.054
_refine_ls_extinction_method none
_refine_ls_goodness_of_fit_ref 1.001
_refine_ls_hydrogen_treatment constr
_refine_ls_matrix_type full
_refine_ls_number_parameters 630
_refine_ls_number_reflns 10305
_refine_ls_number_restraints 93
_refine_ls_restrained_S_all 0.999
_refine_ls_R_factor_all 0.0840
_refine_ls_R_factor_gt 0.0579
_refine_ls_shift/su_max 0.001
_refine_ls_shift/su_mean 0.000
_refine_ls_structure_factor_coef Fsqd
_refine_ls_weighting_details 'calc w=1/[\s^2^(Fo^2^)+(0.0561P)^2^+1.3600P] where P=(Fo^2^+2Fc^2^)/3'
_refine_ls_weighting_scheme calc
_refine_ls_wR_factor_gt 0.1345
_refine_ls_wR_factor_ref 0.1478
_reflns_number_gt 6998
_reflns_number_total 10305
_reflns_threshold_expression >2sigma(I)
_cod_data_source_file c2dt31872e.txt
_cod_data_source_block 3
_cod_depositor_comments
;
The following automatic conversions were performed:

'_symmetry_cell_setting' value 'Triclinic' changed to 'triclinic'
according to
/usr/data/users/saulius/automatic-downloads/retrospective/RSC/lib/dictionaries/cif_core.dic
dictionary named 'cif_core.dic' version 2.4.2 from 2011-04-26.

Automatic conversion script
Id: cif_fix_values 2281 2013-09-26 08:29:07Z andrius 

The following automatic conversions were performed:

'_exptl_absorpt_correction_type' value 'Multi-scans' was replaced
with the value 'multi-scan' as specified in the replacement file
'src/cod-tools/trunk/data/replacement-values/replacement_values.lst'.

Automatic conversion script
Id: cif_fix_values 5376 2017-05-30 11:51:03Z andrius 
;
_cod_original_cell_volume 2272.7(7)
_cod_original_sg_symbol_H-M P-1
_cod_database_code 7029971

loop_
_symmetry_equiv_pos_as_xyz
'x, y, z'
'-x, -y, -z'

loop_
_atom_site_label
_atom_site_type_symbol
_atom_site_fract_x
_atom_site_fract_y
_atom_site_fract_z
_atom_site_U_iso_or_equiv
_atom_site_adp_type
_atom_site_occupancy
_atom_site_symmetry_multiplicity
_atom_site_calc_flag
_atom_site_refinement_flags
_atom_site_disorder_assembly
_atom_site_disorder_group
Al1 Al 0.88609(5) 1.07976(4) 0.14149(4) 0.02727(14) Uani 1 1 d . . .
P1 P 0.88027(4) 0.95123(4) 0.03186(4) 0.02929(13) Uani 1 1 d D . .
O3 O 0.98043(12) 0.90282(10) -0.06530(9) 0.0308(3) Uani 1 1 d . . .
O1 O 0.91947(13) 0.93804(10) 0.12317(10) 0.0339(3) Uani 1 1 d . A .
O2 O 0.82459(12) 1.06830(10) 0.03882(10) 0.0347(3) Uani 1 1 d . A .
N1 N 0.90866(14) 1.05862(12) 0.26976(11) 0.0308(4) Uani 1 1 d . . .
N2 N 0.76714(15) 1.21500(12) 0.18300(12) 0.0327(4) Uani 1 1 d . . .
C1 C 1.07667(19) 0.90853(17) 0.28726(15) 0.0394(5) Uani 1 1 d . . .
C2 C 1.1154(2) 0.81244(18) 0.32479(17) 0.0485(6) Uani 1 1 d . A .
H2 H 1.1972 0.7790 0.3159 0.058 Uiso 1 1 calc R . .
C3 C 1.0374(3) 0.7657(2) 0.37405(19) 0.0571(7) Uani 1 1 d . . .
H3 H 1.0652 0.7009 0.3997 0.069 Uiso 1 1 calc R A .
C4 C 0.9195(2) 0.8127(2) 0.38620(19) 0.0544(6) Uani 1 1 d . A .
H4 H 0.8665 0.7792 0.4196 0.065 Uiso 1 1 calc R . .
C5 C 0.8753(2) 0.90780(18) 0.35118(16) 0.0415(5) Uani 1 1 d . . .
C6 C 0.95483(18) 0.95593(15) 0.30224(14) 0.0335(4) Uani 1 1 d . A .
C7 C 0.88550(19) 1.13609(16) 0.33202(14) 0.0372(5) Uani 1 1 d . A .
C8 C 0.8301(2) 1.23874(17) 0.31640(16) 0.0421(5) Uani 1 1 d . . .
H8 H 0.8363 1.2886 0.3537 0.051 Uiso 1 1 calc R A .
C9 C 0.76706(19) 1.27537(16) 0.25233(16) 0.0391(5) Uani 1 1 d . A .
C10 C 0.68022(19) 1.26231(15) 0.13427(16) 0.0385(5) Uani 1 1 d . A .
C11 C 0.7052(2) 1.32123(16) 0.05370(17) 0.0446(5) Uani 1 1 d . . .
C12 C 0.6172(3) 1.36754(18) 0.0110(2) 0.0576(7) Uani 1 1 d . A .
H12 H 0.6320 1.4084 -0.0434 0.069 Uiso 1 1 calc R . .
C13 C 0.5101(3) 1.3547(2) 0.0468(2) 0.0649(8) Uani 1 1 d . . .
H13 H 0.4515 1.3869 0.0171 0.078 Uiso 1 1 calc R A .
C14 C 0.4872(2) 1.2960(2) 0.1248(2) 0.0609(7) Uani 1 1 d . A .
H14 H 0.4130 1.2874 0.1481 0.073 Uiso 1 1 calc R . .
C15 C 0.5706(2) 1.24830(17) 0.17135(19) 0.0478(6) Uani 1 1 d . . .
C16 C 1.1676(2) 0.9552(2) 0.23292(19) 0.0520(6) Uani 1 1 d . A .
H16 H 1.1272 1.0196 0.2052 0.062 Uiso 1 1 calc R . .
C17 C 1.2677(2) 0.8830(2) 0.1476(2) 0.0643(8) Uani 1 1 d . . .
H17A H 1.3122 0.8217 0.1740 0.077 Uiso 1 1 calc R A .
H17B H 1.3211 0.9177 0.1103 0.077 Uiso 1 1 calc R . .
H17C H 1.2342 0.8630 0.1036 0.077 Uiso 1 1 calc R . .
C18 C 1.2235(3) 0.9827(3) 0.3033(3) 0.0880(11) Uani 1 1 d . . .
H18A H 1.1602 1.0263 0.3606 0.106 Uiso 1 1 calc R A .
H18B H 1.2753 1.0194 0.2674 0.106 Uiso 1 1 calc R . .
H18C H 1.2702 0.9197 0.3259 0.106 Uiso 1 1 calc R . .
C19 C 0.7435(2) 0.9577(2) 0.36755(19) 0.0517(6) Uani 1 1 d . A .
H19 H 0.7330 1.0161 0.3237 0.062 Uiso 1 1 calc R . .
C20 C 0.6733(3) 1.0022(3) 0.4735(3) 0.0912(11) Uani 1 1 d . . .
H20A H 0.5888 1.0341 0.4818 0.109 Uiso 1 1 calc R A .
H20B H 0.7009 1.0540 0.4883 0.109 Uiso 1 1 calc R . .
H20C H 0.6848 0.9474 0.5188 0.109 Uiso 1 1 calc R . .
C21 C 0.6942(3) 0.8857(3) 0.3389(3) 0.0849(10) Uani 1 1 d . . .
H21A H 0.7434 0.8548 0.2716 0.102 Uiso 1 1 calc R A .
H21B H 0.6126 0.9240 0.3412 0.102 Uiso 1 1 calc R . .
H21C H 0.6948 0.8316 0.3854 0.102 Uiso 1 1 calc R . .
C22 C 0.9119(2) 1.1189(2) 0.42791(17) 0.0526(6) Uani 1 1 d . . .
H22A H 0.8372 1.1371 0.4841 0.063 Uiso 1 1 calc R A .
H22B H 0.9551 1.1619 0.4332 0.063 Uiso 1 1 calc R . .
H22C H 0.9604 1.0467 0.4285 0.063 Uiso 1 1 calc R . .
C23 C 0.6911(2) 1.38835(17) 0.26742(19) 0.0540(6) Uani 1 1 d . . .
H23A H 0.7092 1.4201 0.2042 0.065 Uiso 1 1 calc R A .
H23B H 0.7077 1.4213 0.3158 0.065 Uiso 1 1 calc R . .
H23C H 0.6070 1.3969 0.2919 0.065 Uiso 1 1 calc R . .
C24 C 0.8216(2) 1.33726(19) 0.00989(19) 0.0541(6) Uani 1 1 d . A .
H24 H 0.8721 1.3026 0.0508 0.065 Uiso 1 1 calc R . .
C25 C 0.8884(3) 1.2905(2) -0.0962(2) 0.0699(8) Uani 1 1 d . . .
H25A H 0.9019 1.2172 -0.0978 0.084 Uiso 1 1 calc R A .
H25B H 0.9649 1.2996 -0.1210 0.084 Uiso 1 1 calc R . .
H25C H 0.8413 1.3246 -0.1381 0.084 Uiso 1 1 calc R . .
C26 C 0.8053(3) 1.4524(2) 0.0101(3) 0.0811(10) Uani 1 1 d . . .
H26A H 0.7653 1.4860 -0.0367 0.097 Uiso 1 1 calc R A .
H26B H 0.8832 1.4586 -0.0097 0.097 Uiso 1 1 calc R . .
H26C H 0.7572 1.4854 0.0768 0.097 Uiso 1 1 calc R . .
C27 C 0.5432(2) 1.1836(2) 0.2569(2) 0.0628(7) Uani 1 1 d . A .
H27 H 0.6182 1.1237 0.2492 0.075 Uiso 1 1 calc R . .
C28 C 0.4495(4) 1.1405(3) 0.2600(3) 0.1050(13) Uani 1 1 d . . .
H28A H 0.4498 1.0875 0.3076 0.126 Uiso 1 1 calc R A .
H28B H 0.4673 1.1107 0.1941 0.126 Uiso 1 1 calc R . .
H28C H 0.3712 1.1957 0.2804 0.126 Uiso 1 1 calc R . .
C29 C 0.5067(4) 1.2382(3) 0.3561(3) 0.1102(14) Uani 1 1 d . . .
H29A H 0.5716 1.2570 0.3594 0.132 Uiso 1 1 calc R A .
H29B H 0.4886 1.1930 0.4087 0.132 Uiso 1 1 calc R . .
H29C H 0.4361 1.3003 0.3647 0.132 Uiso 1 1 calc R . .
C30 C 0.7734(2) 0.8952(2) 0.04170(17) 0.0402(6) Uani 0.893(4) 1 d PD A 1
C31 C 0.8058(3) 0.7933(3) 0.0248(3) 0.112(2) Uani 0.893(4) 1 d PD A 1
H31 H 0.8871 0.7503 0.0072 0.134 Uiso 0.893(4) 1 calc PR A 1
C32 C 0.7209(4) 0.7502(3) 0.0330(4) 0.136(3) Uani 0.893(4) 1 d PD A 1
H32 H 0.7452 0.6783 0.0209 0.164 Uiso 0.893(4) 1 calc PR A 1
C33 C 0.6055(3) 0.8097(3) 0.0578(3) 0.0812(12) Uani 0.893(4) 1 d PD A 1
H33 H 0.5478 0.7807 0.0631 0.097 Uiso 0.893(4) 1 calc PR A 1
C34 C 0.5732(3) 0.9112(4) 0.0748(3) 0.1044(16) Uani 0.893(4) 1 d PD A 1
H34 H 0.4917 0.9539 0.0929 0.125 Uiso 0.893(4) 1 calc PR A 1
C35 C 0.6566(3) 0.9549(3) 0.0666(3) 0.0801(12) Uani 0.893(4) 1 d PD A 1
H35 H 0.6318 1.0268 0.0784 0.096 Uiso 0.893(4) 1 calc PR A 1
C36 C 0.5391(8) 1.3808(7) 0.7434(4) 0.144(5) Uani 0.639(9) 1 d PD B 1
H36 H 0.4911 1.3658 0.8045 0.173 Uiso 0.639(9) 1 calc PR B 1
C37 C 0.6055(8) 1.4396(5) 0.7428(5) 0.114(4) Uani 0.639(9) 1 d PD B 1
H37 H 0.6034 1.4645 0.8036 0.137 Uiso 0.639(9) 1 calc PR B 1
C38 C 0.6748(10) 1.4620(10) 0.6538(7) 0.178(7) Uani 0.639(9) 1 d PD B 1
H38 H 0.7199 1.5026 0.6535 0.213 Uiso 0.639(9) 1 calc PR B 1
C39 C 0.6785(9) 1.4254(8) 0.5652(5) 0.144(5) Uani 0.639(9) 1 d PD B 1
H39 H 0.7245 1.4421 0.5040 0.172 Uiso 0.639(9) 1 calc PR B 1
C40 C 0.6149(8) 1.3643(8) 0.5660(4) 0.126(4) Uani 0.639(9) 1 d PD B 1
H40 H 0.6206 1.3360 0.5054 0.151 Uiso 0.639(9) 1 calc PR B 1
C41 C 0.5430(7) 1.3443(7) 0.6549(5) 0.118(4) Uani 0.639(9) 1 d PD B 1
C42 C 0.4787(10) 1.2754(8) 0.6553(12) 0.209(6) Uani 0.639(9) 1 d PD B 1
H42A H 0.3930 1.3142 0.6815 0.250 Uiso 0.639(9) 1 calc PR B 1
H42B H 0.4998 1.2190 0.6973 0.250 Uiso 0.639(9) 1 calc PR B 1
H42C H 0.5010 1.2477 0.5876 0.250 Uiso 0.639(9) 1 calc PR B 1
C43 C 1.0136(8) 1.3999(9) 0.2110(5) 0.153(4) Uani 0.709(8) 1 d PD C 1
H43 H 1.0074 1.4018 0.1469 0.183 Uiso 0.709(8) 1 calc PR C 1
C44 C 1.0843(6) 1.3108(7) 0.2394(9) 0.292(11) Uani 0.709(8) 1 d PD C 1
H44 H 1.1270 1.2515 0.1946 0.350 Uiso 0.709(8) 1 calc PR C 1
C45 C 1.0927(7) 1.3082(7) 0.3329(11) 0.202(7) Uani 0.709(8) 1 d PD C 1
H45 H 1.1420 1.2473 0.3519 0.242 Uiso 0.709(8) 1 calc PR C 1
C46 C 1.0294(11) 1.3939(11) 0.3988(7) 0.327(12) Uani 0.709(8) 1 d PD C 1
H46 H 1.0329 1.3913 0.4638 0.393 Uiso 0.709(8) 1 calc PR C 1
C47 C 0.9607(9) 1.4839(8) 0.3695(7) 0.50(2) Uani 0.709(8) 1 d PD C 1
H47 H 0.9198 1.5438 0.4135 0.602 Uiso 0.709(8) 1 calc PR C 1
C48 C 0.9521(6) 1.4860(6) 0.2762(7) 0.162(5) Uani 0.709(8) 1 d PD C 1
C49 C 0.8829(8) 1.5708(8) 0.2297(10) 0.248(8) Uani 0.709(8) 1 d PD C 1
H49A H 0.9004 1.5491 0.1608 0.298 Uiso 0.709(8) 1 calc PR C 1
H49B H 0.9045 1.6306 0.2311 0.298 Uiso 0.709(8) 1 calc PR C 1
H49C H 0.7979 1.5889 0.2663 0.298 Uiso 0.709(8) 1 calc PR C 1
C30' C 0.7830(9) 0.8831(10) 0.0500(13) 0.0402(6) Uani 0.107(4) 1 d PD A 2
C31' C 0.7855(16) 0.8086(16) 0.1142(17) 0.112(2) Uani 0.107(4) 1 d PD A 2
H31' H 0.8394 0.7929 0.1495 0.134 Uiso 0.107(4) 1 calc PR A 2
C32' C 0.710(2) 0.7543(15) 0.129(2) 0.136(3) Uani 0.107(4) 1 d PD A 2
H32' H 0.7127 0.7021 0.1748 0.164 Uiso 0.107(4) 1 calc PR A 2
C33' C 0.6329(16) 0.7754(16) 0.080(2) 0.0812(12) Uani 0.107(4) 1 d PD A 2
H33' H 0.5815 0.7386 0.0902 0.097 Uiso 0.107(4) 1 calc PR A 2
C34' C 0.6303(19) 0.850(2) 0.016(2) 0.1044(16) Uani 0.107(4) 1 d PD A 2
H34' H 0.5762 0.8650 -0.0189 0.125 Uiso 0.107(4) 1 calc PR A 2
C35' C 0.7050(18) 0.9039(16) 0.0007(16) 0.0801(12) Uani 0.107(4) 1 d PD A 2
H35' H 0.7015 0.9560 -0.0447 0.096 Uiso 0.107(4) 1 calc PR A 2
C36' C 0.6258(12) 1.4260(11) 0.5784(8) 0.168(13) Uani 0.361(9) 1 d PD B 2
H36' H 0.6702 1.4575 0.5286 0.202 Uiso 0.361(9) 1 calc PR B 2
C37' C 0.5597(14) 1.3781(13) 0.5558(9) 0.189(13) Uani 0.361(9) 1 d PD B 2
H37' H 0.5591 1.3765 0.4900 0.227 Uiso 0.361(9) 1 calc PR B 2
C38' C 0.4945(12) 1.3327(11) 0.6281(12) 0.218(15) Uani 0.361(9) 1 d PD B 2
H38' H 0.4494 1.2999 0.6121 0.262 Uiso 0.361(9) 1 calc PR B 2
C39' C 0.4950(11) 1.3350(11) 0.7240(10) 0.159(12) Uani 0.361(9) 1 d PD B 2
H39' H 0.4503 1.3039 0.7740 0.191 Uiso 0.361(9) 1 calc PR B 2
C40' C 0.5610(13) 1.3829(12) 0.7464(7) 0.126(4) Uani 0.361(9) 1 d PD B 2
H40' H 0.5611 1.3850 0.8122 0.151 Uiso 0.361(9) 1 calc PR B 2
C41' C 0.6267(10) 1.4278(10) 0.6740(8) 0.155(11) Uani 0.361(9) 1 d PD B 2
C42' C 0.6968(15) 1.4795(13) 0.6989(18) 0.209(6) Uani 0.361(9) 1 d PD B 2
H42D H 0.6435 1.5360 0.7492 0.250 Uiso 0.361(9) 1 calc PR B 2
H42E H 0.7380 1.5066 0.6392 0.250 Uiso 0.361(9) 1 calc PR B 2
H42F H 0.7552 1.4302 0.7247 0.250 Uiso 0.361(9) 1 calc PR B 2
C43' C 1.0192(11) 1.4051(13) 0.3555(10) 0.153(4) Uani 0.291(8) 1 d PD C 2
H43' H 1.0550 1.3621 0.3984 0.183 Uiso 0.291(8) 1 calc PR C 2
C44' C 0.9440(13) 1.5057(14) 0.3874(11) 0.292(11) Uani 0.291(8) 1 d PD C 2
H44' H 0.9285 1.5317 0.4521 0.350 Uiso 0.291(8) 1 calc PR C 2
C45' C 0.8916(12) 1.5680(10) 0.3250(15) 0.35(3) Uani 0.291(8) 1 d PD C 2
H45' H 0.8400 1.6368 0.3470 0.418 Uiso 0.291(8) 1 calc PR C 2
C46' C 0.9143(12) 1.5304(13) 0.2307(14) 0.327(12) Uani 0.291(8) 1 d PD C 2
H46' H 0.8783 1.5733 0.1879 0.393 Uiso 0.291(8) 1 calc PR C 2
C47' C 0.9896(12) 1.4298(14) 0.1988(10) 0.50(2) Uani 0.291(8) 1 d PD C 2
H47' H 1.0053 1.4036 0.1341 0.602 Uiso 0.291(8) 1 calc PR C 2
C48' C 1.0418(10) 1.3678(11) 0.2614(11) 0.181(18) Uani 0.291(8) 1 d PD C 2
C49' C 1.1241(10) 1.2593(12) 0.2446(16) 0.174(13) Uani 0.291(8) 1 d PD C 2
H49D H 1.0818 1.2161 0.2826 0.209 Uiso 0.291(8) 1 calc PR C 2
H49E H 1.1908 1.2522 0.2662 0.209 Uiso 0.291(8) 1 calc PR C 2
H49F H 1.1540 1.2379 0.1739 0.209 Uiso 0.291(8) 1 calc PR C 2

loop_
_atom_site_aniso_label
_atom_site_aniso_U_11
_atom_site_aniso_U_22
_atom_site_aniso_U_33
_atom_site_aniso_U_23
_atom_site_aniso_U_13
_atom_site_aniso_U_12
Al1 0.0263(3) 0.0286(3) 0.0244(3) -0.0001(2) -0.0078(2) -0.0078(2)
P1 0.0278(3) 0.0328(3) 0.0275(2) -0.00060(19) -0.0077(2) -0.0125(2)
O3 0.0309(7) 0.0328(7) 0.0283(7) -0.0021(5) -0.0074(6) -0.0132(6)
O1 0.0421(8) 0.0325(7) 0.0294(7) 0.0038(6) -0.0132(6) -0.0155(6)
O2 0.0334(8) 0.0323(7) 0.0378(8) -0.0022(6) -0.0162(6) -0.0069(6)
N1 0.0292(9) 0.0335(9) 0.0269(8) 0.0008(6) -0.0099(7) -0.0081(7)
N2 0.0319(9) 0.0317(8) 0.0309(8) -0.0018(7) -0.0121(7) -0.0058(7)
C1 0.0376(12) 0.0468(12) 0.0342(11) 0.0049(9) -0.0178(9) -0.0111(10)
C2 0.0461(14) 0.0496(14) 0.0438(13) 0.0076(10) -0.0226(11) -0.0049(11)
C3 0.0685(18) 0.0467(14) 0.0534(15) 0.0194(12) -0.0276(14) -0.0143(13)
C4 0.0615(17) 0.0558(15) 0.0498(14) 0.0193(12) -0.0203(13) -0.0272(13)
C5 0.0423(12) 0.0491(13) 0.0333(11) 0.0098(9) -0.0133(9) -0.0175(10)
C6 0.0368(11) 0.0392(11) 0.0239(9) 0.0033(8) -0.0129(8) -0.0112(9)
C7 0.0373(11) 0.0445(12) 0.0283(10) -0.0026(8) -0.0111(9) -0.0125(9)
C8 0.0491(13) 0.0392(12) 0.0380(11) -0.0069(9) -0.0172(10) -0.0125(10)
C9 0.0397(12) 0.0337(11) 0.0361(11) -0.0064(8) -0.0090(9) -0.0071(9)
C10 0.0363(11) 0.0290(10) 0.0430(12) -0.0063(9) -0.0168(9) 0.0005(9)
C11 0.0492(14) 0.0324(11) 0.0453(13) -0.0024(9) -0.0218(11) -0.0012(10)
C12 0.0704(19) 0.0389(13) 0.0565(15) -0.0001(11) -0.0360(14) 0.0016(12)
C13 0.0609(18) 0.0481(15) 0.084(2) -0.0079(14) -0.0495(17) 0.0062(13)
C14 0.0434(15) 0.0501(15) 0.088(2) -0.0084(14) -0.0345(14) -0.0022(12)
C15 0.0363(12) 0.0393(12) 0.0615(15) -0.0046(11) -0.0199(11) -0.0026(10)
C16 0.0351(13) 0.0627(16) 0.0593(15) 0.0145(12) -0.0215(11) -0.0160(11)
C17 0.0462(15) 0.094(2) 0.0497(15) 0.0139(14) -0.0172(12) -0.0234(15)
C18 0.069(2) 0.124(3) 0.087(2) -0.011(2) -0.0252(19) -0.050(2)
C19 0.0401(13) 0.0638(16) 0.0507(14) 0.0182(12) -0.0117(11) -0.0242(12)
C20 0.0484(18) 0.130(3) 0.079(2) -0.022(2) -0.0022(16) -0.0284(19)
C21 0.063(2) 0.105(3) 0.100(3) 0.001(2) -0.0331(19) -0.0395(19)
C22 0.0645(16) 0.0586(15) 0.0336(12) -0.0042(10) -0.0231(11) -0.0144(13)
C23 0.0615(16) 0.0369(12) 0.0529(14) -0.0123(10) -0.0208(13) -0.0025(11)
C24 0.0604(16) 0.0457(14) 0.0511(14) 0.0143(11) -0.0222(13) -0.0125(12)
C25 0.072(2) 0.0567(17) 0.0610(17) 0.0022(13) -0.0164(15) -0.0075(14)
C26 0.098(3) 0.0553(18) 0.083(2) 0.0062(16) -0.0168(19) -0.0326(17)
C27 0.0351(13) 0.0629(17) 0.085(2) 0.0115(15) -0.0190(14) -0.0141(12)
C28 0.085(3) 0.120(3) 0.117(3) 0.014(3) -0.019(2) -0.060(2)
C29 0.139(4) 0.126(3) 0.068(2) 0.018(2) -0.020(2) -0.066(3)
C30 0.0370(12) 0.0483(13) 0.0394(12) -0.0024(10) -0.0089(10) -0.0230(11)
C31 0.050(2) 0.058(2) 0.211(6) -0.044(3) -0.008(3) -0.0285(17)
C32 0.075(3) 0.075(3) 0.250(7) -0.059(4) -0.012(4) -0.046(2)
C33 0.060(2) 0.099(3) 0.102(3) -0.013(2) -0.017(2) -0.055(2)
C34 0.045(2) 0.107(3) 0.161(5) -0.030(3) -0.015(2) -0.041(2)
C35 0.0406(18) 0.073(2) 0.122(3) -0.019(2) -0.0097(19) -0.0283(16)
C36 0.163(10) 0.080(6) 0.143(9) -0.025(6) -0.097(8) 0.055(6)
C37 0.158(9) 0.066(4) 0.097(5) -0.013(4) -0.082(6) 0.024(5)
C38 0.129(10) 0.090(7) 0.32(2) -0.059(10) -0.138(13) 0.027(6)
C39 0.116(10) 0.151(9) 0.129(8) -0.075(7) -0.064(7) 0.024(7)
C40 0.094(6) 0.163(9) 0.054(4) -0.017(4) -0.008(4) 0.017(6)
C41 0.068(5) 0.121(7) 0.125(8) -0.034(6) -0.033(5) 0.016(4)
C42 0.157(9) 0.129(9) 0.330(18) -0.037(9) -0.120(11) 0.001(7)
C43 0.173(9) 0.160(8) 0.124(7) 0.037(7) -0.018(7) -0.095(7)
C44 0.29(2) 0.47(3) 0.225(18) 0.12(2) -0.127(17) -0.25(2)
C45 0.123(8) 0.158(10) 0.32(2) 0.003(11) -0.062(11) -0.056(7)
C46 0.54(3) 0.39(2) 0.223(15) 0.229(18) -0.201(18) -0.34(2)
C47 1.09(7) 0.43(3) 0.35(3) 0.16(2) -0.47(4) -0.50(4)
C48 0.146(8) 0.134(8) 0.228(13) 0.015(8) -0.039(8) -0.100(7)
C49 0.163(10) 0.189(11) 0.40(2) 0.063(14) -0.070(12) -0.108(9)
C30' 0.0370(12) 0.0483(13) 0.0394(12) -0.0024(10) -0.0089(10) -0.0230(11)
C31' 0.050(2) 0.058(2) 0.211(6) -0.044(3) -0.008(3) -0.0285(17)
C32' 0.075(3) 0.075(3) 0.250(7) -0.059(4) -0.012(4) -0.046(2)
C33' 0.060(2) 0.099(3) 0.102(3) -0.013(2) -0.017(2) -0.055(2)
C34' 0.045(2) 0.107(3) 0.161(5) -0.030(3) -0.015(2) -0.041(2)
C35' 0.0406(18) 0.073(2) 0.122(3) -0.019(2) -0.0097(19) -0.0283(16)
C36' 0.098(18) 0.18(2) 0.110(14) -0.072(15) -0.014(12) 0.067(15)
C37' 0.100(17) 0.22(3) 0.128(17) 0.016(16) 0.018(12) 0.019(15)
C38' 0.18(3) 0.112(18) 0.21(3) 0.024(18) 0.04(2) 0.014(16)
C39' 0.122(15) 0.149(19) 0.076(10) 0.035(11) 0.032(10) 0.032(12)
C40' 0.094(6) 0.163(9) 0.054(4) -0.017(4) -0.008(4) 0.017(6)
C41' 0.104(15) 0.15(2) 0.093(12) -0.036(11) -0.031(9) 0.084(13)
C42' 0.157(9) 0.129(9) 0.330(18) -0.037(9) -0.120(11) 0.001(7)
C43' 0.173(9) 0.160(8) 0.124(7) 0.037(7) -0.018(7) -0.095(7)
C44' 0.29(2) 0.47(3) 0.225(18) 0.12(2) -0.127(17) -0.25(2)
C45' 0.83(9) 0.086(14) 0.33(4) 0.054(19) -0.39(6) -0.21(3)
C46' 0.54(3) 0.39(2) 0.223(15) 0.229(18) -0.201(18) -0.34(2)
C47' 1.09(7) 0.43(3) 0.35(3) 0.16(2) -0.47(4) -0.50(4)
C48' 0.25(4) 0.29(4) 0.096(16) -0.01(2) -0.01(2) -0.25(4)
C49' 0.109(16) 0.33(4) 0.14(2) 0.02(2) -0.039(15) -0.15(2)

loop_
_atom_type_symbol
_atom_type_description
_atom_type_scat_dispersion_real
_atom_type_scat_dispersion_imag
_atom_type_scat_source
C C 0.0033 0.0016 'International Tables Vol C Tables 4.2.6.8 and 6.1.1.4'
H H 0.0000 0.0000 'International Tables Vol C Tables 4.2.6.8 and 6.1.1.4'
N N 0.0061 0.0033 'International Tables Vol C Tables 4.2.6.8 and 6.1.1.4'
O O 0.0106 0.0060 'International Tables Vol C Tables 4.2.6.8 and 6.1.1.4'
P P 0.1023 0.0942 'International Tables Vol C Tables 4.2.6.8 and 6.1.1.4'
Al Al 0.0645 0.0514 'International Tables Vol C Tables 4.2.6.8 and 6.1.1.4'

loop_
_geom_angle_atom_site_label_1
_geom_angle_atom_site_label_2
_geom_angle_atom_site_label_3
_geom_angle
_geom_angle_site_symmetry_1
_geom_angle_site_symmetry_3
O3 Al1 O1 104.60(7) 2_775 .
O3 Al1 N2 106.26(7) 2_775 .
O1 Al1 N2 147.35(7) . .
O3 Al1 O2 98.83(6) 2_775 .
O1 Al1 O2 74.80(6) . .
N2 Al1 O2 90.11(7) . .
O3 Al1 N1 102.18(7) 2_775 .
O1 Al1 N1 90.12(7) . .
N2 Al1 N1 93.58(7) . .
O2 Al1 N1 156.69(7) . .
O3 Al1 P1 99.97(5) 2_775 .
O1 Al1 P1 37.77(4) . .
N2 Al1 P1 124.69(6) . .
O2 Al1 P1 37.56(4) . .
N1 Al1 P1 127.21(6) . .
O3 P1 O2 115.16(8) . .
O3 P1 O1 114.53(8) . .
O2 P1 O1 98.64(7) . .
O3 P1 C30' 104.6(3) . .
O2 P1 C30' 117.0(5) . .
O1 P1 C30' 106.9(7) . .
O3 P1 C30 104.61(9) . .
O2 P1 C30 111.23(11) . .
O1 P1 C30 112.99(10) . .
C30' P1 C30 7.3(8) . .
O3 P1 Al1 122.77(6) . .
O2 P1 Al1 50.55(5) . .
O1 P1 Al1 48.89(5) . .
C30' P1 Al1 132.0(4) . .
C30 P1 Al1 132.62(8) . .
P1 O3 Al1 136.93(9) . 2_775
P1 O1 Al1 93.34(7) . .
P1 O2 Al1 91.89(7) . .
C7 N1 C6 115.91(16) . .
C7 N1 Al1 122.54(14) . .
C6 N1 Al1 121.53(12) . .
C9 N2 C10 115.87(16) . .
C9 N2 Al1 121.69(14) . .
C10 N2 Al1 122.11(12) . .
C2 C1 C6 117.7(2) . .
C2 C1 C16 118.5(2) . .
C6 C1 C16 123.7(2) . .
C3 C2 C1 121.3(2) . .
C3 C2 H2 119.3 . .
C1 C2 H2 119.3 . .
C4 C3 C2 119.8(2) . .
C4 C3 H3 120.1 . .
C2 C3 H3 120.1 . .
C3 C4 C5 121.8(2) . .
C3 C4 H4 119.1 . .
C5 C4 H4 119.1 . .
C4 C5 C6 118.2(2) . .
C4 C5 C19 120.1(2) . .
C6 C5 C19 121.7(2) . .
C5 C6 C1 121.07(19) . .
C5 C6 N1 118.86(18) . .
C1 C6 N1 120.03(19) . .
N1 C7 C8 122.82(18) . .
N1 C7 C22 122.22(19) . .
C8 C7 C22 114.89(18) . .
C9 C8 C7 126.89(19) . .
C9 C8 H8 116.6 . .
C7 C8 H8 116.6 . .
N2 C9 C8 123.30(19) . .
N2 C9 C23 120.60(19) . .
C8 C9 C23 116.03(19) . .
C11 C10 C15 121.4(2) . .
C11 C10 N2 120.2(2) . .
C15 C10 N2 118.4(2) . .
C10 C11 C12 118.0(2) . .
C10 C11 C24 123.7(2) . .
C12 C11 C24 118.3(2) . .
C13 C12 C11 121.0(3) . .
C13 C12 H12 119.5 . .
C11 C12 H12 119.5 . .
C14 C13 C12 120.4(2) . .
C14 C13 H13 119.8 . .
C12 C13 H13 119.8 . .
C13 C14 C15 121.5(3) . .
C13 C14 H14 119.2 . .
C15 C14 H14 119.2 . .
C14 C15 C10 117.6(2) . .
C14 C15 C27 120.4(2) . .
C10 C15 C27 122.0(2) . .
C1 C16 C17 111.5(2) . .
C1 C16 C18 111.8(2) . .
C17 C16 C18 108.2(2) . .
C1 C16 H16 108.4 . .
C17 C16 H16 108.4 . .
C18 C16 H16 108.4 . .
C16 C17 H17A 109.5 . .
C16 C17 H17B 109.5 . .
H17A C17 H17B 109.5 . .
C16 C17 H17C 109.5 . .
H17A C17 H17C 109.5 . .
H17B C17 H17C 109.5 . .
C16 C18 H18A 109.5 . .
C16 C18 H18B 109.5 . .
H18A C18 H18B 109.5 . .
C16 C18 H18C 109.5 . .
H18A C18 H18C 109.5 . .
H18B C18 H18C 109.5 . .
C21 C19 C20 110.7(2) . .
C21 C19 C5 112.7(2) . .
C20 C19 C5 111.3(2) . .
C21 C19 H19 107.3 . .
C20 C19 H19 107.3 . .
C5 C19 H19 107.3 . .
C19 C20 H20A 109.5 . .
C19 C20 H20B 109.5 . .
H20A C20 H20B 109.5 . .
C19 C20 H20C 109.5 . .
H20A C20 H20C 109.5 . .
H20B C20 H20C 109.5 . .
C19 C21 H21A 109.5 . .
C19 C21 H21B 109.5 . .
H21A C21 H21B 109.5 . .
C19 C21 H21C 109.5 . .
H21A C21 H21C 109.5 . .
H21B C21 H21C 109.5 . .
C7 C22 H22A 109.5 . .
C7 C22 H22B 109.5 . .
H22A C22 H22B 109.5 . .
C7 C22 H22C 109.5 . .
H22A C22 H22C 109.5 . .
H22B C22 H22C 109.5 . .
C9 C23 H23A 109.5 . .
C9 C23 H23B 109.5 . .
H23A C23 H23B 109.5 . .
C9 C23 H23C 109.5 . .
H23A C23 H23C 109.5 . .
H23B C23 H23C 109.5 . .
C11 C24 C25 111.8(2) . .
C11 C24 C26 112.6(2) . .
C25 C24 C26 108.1(2) . .
C11 C24 H24 108.1 . .
C25 C24 H24 108.1 . .
C26 C24 H24 108.1 . .
C24 C25 H25A 109.5 . .
C24 C25 H25B 109.5 . .
H25A C25 H25B 109.5 . .
C24 C25 H25C 109.5 . .
H25A C25 H25C 109.5 . .
H25B C25 H25C 109.5 . .
C24 C26 H26A 109.5 . .
C24 C26 H26B 109.5 . .
H26A C26 H26B 109.5 . .
C24 C26 H26C 109.5 . .
H26A C26 H26C 109.5 . .
H26B C26 H26C 109.5 . .
C29 C27 C15 113.2(3) . .
C29 C27 C28 108.1(3) . .
C15 C27 C28 114.5(3) . .
C29 C27 H27 106.8 . .
C15 C27 H27 106.8 . .
C28 C27 H27 106.8 . .
C27 C28 H28A 109.5 . .
C27 C28 H28B 109.5 . .
H28A C28 H28B 109.5 . .
C27 C28 H28C 109.5 . .
H28A C28 H28C 109.5 . .
H28B C28 H28C 109.5 . .
C27 C29 H29A 109.5 . .
C27 C29 H29B 109.5 . .
H29A C29 H29B 109.5 . .
C27 C29 H29C 109.5 . .
H29A C29 H29C 109.5 . .
H29B C29 H29C 109.5 . .
C31 C30 C35 118.4(2) . .
C31 C30 P1 121.4(2) . .
C35 C30 P1 120.3(2) . .
C30 C31 C32 120.8(3) . .
C30 C31 H31 119.6 . .
C32 C31 H31 119.6 . .
C33 C32 C31 120.5(4) . .
C33 C32 H32 119.8 . .
C31 C32 H32 119.8 . .
C32 C33 C34 118.7(3) . .
C32 C33 H33 120.6 . .
C34 C33 H33 120.6 . .
C33 C34 C35 121.3(4) . .
C33 C34 H34 119.3 . .
C35 C34 H34 119.3 . .
C30 C35 C34 120.3(3) . .
C30 C35 H35 119.8 . .
C34 C35 H35 119.8 . .
C41 C36 C37 119.8(2) . .
C41 C36 H36 120.1 . .
C37 C36 H36 120.1 . .
C38 C37 C36 120.0(2) . .
C38 C37 H37 120.0 . .
C36 C37 H37 120.0 . .
C37 C38 C39 120.1(2) . .
C37 C38 H38 120.0 . .
C39 C38 H38 120.0 . .
C40 C39 C38 119.7(2) . .
C40 C39 H39 120.1 . .
C38 C39 H39 120.1 . .
C41 C40 C39 120.2(2) . .
C41 C40 H40 119.9 . .
C39 C40 H40 119.9 . .
C36 C41 C40 120.1(2) . .
C36 C41 C42 119.8(8) . .
C40 C41 C42 119.8(8) . .
C48 C43 C44 119.7(2) . .
C48 C43 H43 120.1 . .
C44 C43 H43 120.1 . .
C45 C44 C43 120.0(2) . .
C45 C44 H44 120.0 . .
C43 C44 H44 120.0 . .
C44 C45 C46 120.2(2) . .
C44 C45 H45 119.9 . .
C46 C45 H45 119.9 . .
C45 C46 C47 119.7(2) . .
C45 C46 H46 120.1 . .
C47 C46 H46 120.1 . .
C48 C47 C46 119.8(2) . .
C48 C47 H47 120.1 . .
C46 C47 H47 120.1 . .
C43 C48 C47 120.4(2) . .
C43 C48 C49 109.9(9) . .
C47 C48 C49 129.7(9) . .
C31' C30' C35' 118.2(4) . .
C31' C30' P1 120.2(13) . .
C35' C30' P1 121.7(13) . .
C30' C31' C32' 120.9(5) . .
C30' C31' H31' 119.5 . .
C32' C31' H31' 119.5 . .
C33' C32' C31' 120.5(5) . .
C33' C32' H32' 119.8 . .
C31' C32' H32' 119.8 . .
C32' C33' C34' 118.7(5) . .
C32' C33' H33' 120.6 . .
C34' C33' H33' 120.6 . .
C33' C34' C35' 121.2(5) . .
C33' C34' H34' 119.4 . .
C35' C34' H34' 119.4 . .
C30' C35' C34' 120.5(5) . .
C30' C35' H35' 119.8 . .
C34' C35' H35' 119.8 . .
C41' C36' C37' 119.6(4) . .
C41' C36' H36' 120.2 . .
C37' C36' H36' 120.2 . .
C38' C37' C36' 120.4(4) . .
C38' C37' H37' 119.8 . .
C36' C37' H37' 119.8 . .
C37' C38' C39' 119.9(4) . .
C37' C38' H38' 120.0 . .
C39' C38' H38' 120.0 . .
C40' C39' C38' 119.5(4) . .
C40' C39' H39' 120.2 . .
C38' C39' H39' 120.2 . .
C41' C40' C39' 120.6(4) . .
C41' C40' H40' 119.7 . .
C39' C40' H40' 119.7 . .
C36' C41' C40' 120.0(4) . .
C36' C41' C42' 119.8(8) . .
C40' C41' C42' 120.2(8) . .
C41' C42' H42D 109.5 . .
C41' C42' H42E 109.5 . .
H42D C42' H42E 109.5 . .
C41' C42' H42F 109.5 . .
H42D C42' H42F 109.5 . .
H42E C42' H42F 109.5 . .
C48' C43' C44' 119.8(4) . .
C48' C43' H43' 120.1 . .
C44' C43' H43' 120.1 . .
C45' C44' C43' 120.0(4) . .
C45' C44' H44' 120.0 . .
C43' C44' H44' 120.0 . .
C44' C45' C46' 120.1(4) . .
C44' C45' H45' 119.9 . .
C46' C45' H45' 119.9 . .
C45' C46' C47' 119.9(4) . .
C45' C46' H46' 120.1 . .
C47' C46' H46' 120.1 . .
C48' C47' C46' 119.8(4) . .
C48' C47' H47' 120.1 . .
C46' C47' H47' 120.1 . .
C43' C48' C47' 120.4(4) . .
C43' C48' C49' 109.9(10) . .
C47' C48' C49' 129.8(10) . .
C48' C49' H49D 109.5 . .
C48' C49' H49E 109.5 . .
H49D C49' H49E 109.5 . .
C48' C49' H49F 109.5 . .
H49D C49' H49F 109.5 . .
H49E C49' H49F 109.5 . .

loop_
_geom_bond_atom_site_label_1
_geom_bond_atom_site_label_2
_geom_bond_distance
_geom_bond_site_symmetry_2
Al1 O3 1.7908(15) 2_775
Al1 O1 1.8929(15) .
Al1 N2 1.9251(17) .
Al1 O2 1.9376(14) .
Al1 N1 1.9525(16) .
Al1 P1 2.5079(8) .
P1 O3 1.5266(14) .
P1 O2 1.5297(14) .
P1 O1 1.5387(14) .
P1 C30' 1.781(3) .
P1 C30 1.7832(19) .
O3 Al1 1.7908(15) 2_775
N1 C7 1.334(3) .
N1 C6 1.460(2) .
N2 C9 1.349(3) .
N2 C10 1.455(3) .
C1 C2 1.401(3) .
C1 C6 1.405(3) .
C1 C16 1.512(3) .
C2 C3 1.371(4) .
C2 H2 0.9500 .
C3 C4 1.368(4) .
C3 H3 0.9500 .
C4 C5 1.385(3) .
C4 H4 0.9500 .
C5 C6 1.399(3) .
C5 C19 1.519(3) .
C7 C8 1.399(3) .
C7 C22 1.515(3) .
C8 C9 1.385(3) .
C8 H8 0.9500 .
C9 C23 1.513(3) .
C10 C11 1.398(3) .
C10 C15 1.412(3) .
C11 C12 1.403(3) .
C11 C24 1.510(4) .
C12 C13 1.374(4) .
C12 H12 0.9500 .
C13 C14 1.365(4) .
C13 H13 0.9500 .
C14 C15 1.399(3) .
C14 H14 0.9500 .
C15 C27 1.505(4) .
C16 C17 1.523(4) .
C16 C18 1.562(4) .
C16 H16 1.0000 .
C17 H17A 0.9800 .
C17 H17B 0.9800 .
C17 H17C 0.9800 .
C18 H18A 0.9800 .
C18 H18B 0.9800 .
C18 H18C 0.9800 .
C19 C21 1.516(4) .
C19 C20 1.517(4) .
C19 H19 1.0000 .
C20 H20A 0.9800 .
C20 H20B 0.9800 .
C20 H20C 0.9800 .
C21 H21A 0.9800 .
C21 H21B 0.9800 .
C21 H21C 0.9800 .
C22 H22A 0.9800 .
C22 H22B 0.9800 .
C22 H22C 0.9800 .
C23 H23A 0.9800 .
C23 H23B 0.9800 .
C23 H23C 0.9800 .
C24 C25 1.523(4) .
C24 C26 1.554(4) .
C24 H24 1.0000 .
C25 H25A 0.9800 .
C25 H25B 0.9800 .
C25 H25C 0.9800 .
C26 H26A 0.9800 .
C26 H26B 0.9800 .
C26 H26C 0.9800 .
C27 C29 1.504(5) .
C27 C28 1.521(4) .
C27 H27 1.0000 .
C28 H28A 0.9800 .
C28 H28B 0.9800 .
C28 H28C 0.9800 .
C29 H29A 0.9800 .
C29 H29B 0.9800 .
C29 H29C 0.9800 .
C30 C31 1.350(4) .
C30 C35 1.358(4) .
C31 C32 1.400(5) .
C31 H31 0.9500 .
C32 C33 1.344(6) .
C32 H32 0.9500 .
C33 C34 1.345(6) .
C33 H33 0.9500 .
C34 C35 1.389(4) .
C34 H34 0.9500 .
C35 H35 0.9500 .
C36 C41 1.381(3) .
C36 C37 1.387(3) .
C36 H36 0.9500 .
C37 C38 1.383(3) .
C37 H37 0.9500 .
C38 C39 1.384(3) .
C38 H38 0.9500 .
C39 C40 1.383(3) .
C39 H39 0.9500 .
C40 C41 1.381(3) .
C40 H40 0.9500 .
C41 C42 1.484(3) .
C42 H42A 0.9800 .
C42 H42B 0.9800 .
C42 H42C 0.9800 .
C43 C48 1.380(3) .
C43 C44 1.387(3) .
C43 H43 0.9500 .
C44 C45 1.383(3) .
C44 H44 0.9500 .
C45 C46 1.384(3) .
C45 H45 0.9500 .
C46 C47 1.388(3) .
C46 H46 0.9500 .
C47 C48 1.381(3) .
C47 H47 0.9500 .
C48 C49 1.481(3) .
C49 H49A 0.9800 .
C49 H49B 0.9800 .
C49 H49C 0.9800 .
C30' C31' 1.350(5) .
C30' C35' 1.358(5) .
C31' C32' 1.400(5) .
C31' H31' 0.9500 .
C32' C33' 1.343(6) .
C32' H32' 0.9500 .
C33' C34' 1.345(6) .
C33' H33' 0.9500 .
C34' C35' 1.389(5) .
C34' H34' 0.9500 .
C35' H35' 0.9500 .
C36' C41' 1.381(4) .
C36' C37' 1.385(4) .
C36' H36' 0.9500 .
C37' C38' 1.382(4) .
C37' H37' 0.9500 .
C38' C39' 1.384(4) .
C38' H38' 0.9500 .
C39' C40' 1.382(4) .
C39' H39' 0.9500 .
C40' C41' 1.381(4) .
C40' H40' 0.9500 .
C41' C42' 1.485(4) .
C42' H42D 0.9800 .
C42' H42E 0.9800 .
C42' H42F 0.9800 .
C43' C48' 1.380(4) .
C43' C44' 1.386(4) .
C43' H43' 0.9500 .
C44' C45' 1.381(4) .
C44' H44' 0.9500 .
C45' C46' 1.383(4) .
C45' H45' 0.9500 .
C46' C47' 1.388(4) .
C46' H46' 0.9500 .
C47' C48' 1.380(4) .
C47' H47' 0.9500 .
C48' C49' 1.481(4) .
C49' H49D 0.9800 .
C49' H49E 0.9800 .
C49' H49F 0.9800 .

loop_
_geom_torsion_atom_site_label_1
_geom_torsion_atom_site_label_2
_geom_torsion_atom_site_label_3
_geom_torsion_atom_site_label_4
_geom_torsion
_geom_torsion_site_symmetry_1
_geom_torsion_site_symmetry_4
O3 Al1 P1 O3 5.63(11) 2_775 .
O1 Al1 P1 O3 -95.38(10) . .
N2 Al1 P1 O3 123.50(9) . .
O2 Al1 P1 O3 97.18(10) . .
N1 Al1 P1 O3 -108.11(9) . .
O3 Al1 P1 O2 -91.55(9) 2_775 .
O1 Al1 P1 O2 167.44(10) . .
N2 Al1 P1 O2 26.31(10) . .
N1 Al1 P1 O2 154.71(10) . .
O3 Al1 P1 O1 101.01(9) 2_775 .
N2 Al1 P1 O1 -141.13(10) . .
O2 Al1 P1 O1 -167.44(10) . .
N1 Al1 P1 O1 -12.73(10) . .
O3 Al1 P1 C30' 175.6(10) 2_775 .
O1 Al1 P1 C30' 74.5(10) . .
N2 Al1 P1 C30' -66.6(10) . .
O2 Al1 P1 C30' -92.9(10) . .
N1 Al1 P1 C30' 61.8(10) . .
O3 Al1 P1 C30 -174.65(13) 2_775 .
O1 Al1 P1 C30 84.34(14) . .
N2 Al1 P1 C30 -56.79(14) . .
O2 Al1 P1 C30 -83.10(14) . .
N1 Al1 P1 C30 71.61(14) . .
O2 P1 O3 Al1 49.69(15) . 2_775
O1 P1 O3 Al1 -63.68(14) . 2_775
C30' P1 O3 Al1 179.6(8) . 2_775
C30 P1 O3 Al1 172.08(14) . 2_775
Al1 P1 O3 Al1 -8.13(16) . 2_775
O3 P1 O1 Al1 113.04(8) . .
O2 P1 O1 Al1 -9.78(8) . .
C30' P1 O1 Al1 -131.6(4) . .
C30 P1 O1 Al1 -127.31(10) . .
O3 Al1 O1 P1 -87.48(8) 2_775 .
N2 Al1 O1 P1 73.04(14) . .
O2 Al1 O1 P1 7.90(7) . .
N1 Al1 O1 P1 169.89(8) . .
O3 P1 O2 Al1 -112.82(8) . .
O1 P1 O2 Al1 9.54(8) . .
C30' P1 O2 Al1 123.6(7) . .
C30 P1 O2 Al1 128.40(9) . .
O3 Al1 O2 P1 94.90(7) 2_775 .
O1 Al1 O2 P1 -7.93(7) . .
N2 Al1 O2 P1 -158.62(8) . .
N1 Al1 O2 P1 -59.28(19) . .
O3 Al1 N1 C7 81.99(17) 2_775 .
O1 Al1 N1 C7 -173.04(16) . .
N2 Al1 N1 C7 -25.50(17) . .
O2 Al1 N1 C7 -124.1(2) . .
P1 Al1 N1 C7 -165.29(14) . .
O3 Al1 N1 C6 -96.62(15) 2_775 .
O1 Al1 N1 C6 8.35(15) . .
N2 Al1 N1 C6 155.89(15) . .
O2 Al1 N1 C6 57.3(2) . .
P1 Al1 N1 C6 16.11(17) . .
O3 Al1 N2 C9 -74.09(18) 2_775 .
O1 Al1 N2 C9 125.55(17) . .
O2 Al1 N2 C9 -173.32(17) . .
N1 Al1 N2 C9 29.71(18) . .
P1 Al1 N2 C9 171.00(14) . .
O3 Al1 N2 C10 99.10(16) 2_775 .
O1 Al1 N2 C10 -61.3(2) . .
O2 Al1 N2 C10 -0.13(16) . .
N1 Al1 N2 C10 -157.10(16) . .
P1 Al1 N2 C10 -15.81(19) . .
C6 C1 C2 C3 0.3(3) . .
C16 C1 C2 C3 -179.5(2) . .
C1 C2 C3 C4 0.8(4) . .
C2 C3 C4 C5 -0.9(4) . .
C3 C4 C5 C6 0.0(4) . .
C3 C4 C5 C19 -179.2(2) . .
C4 C5 C6 C1 1.1(3) . .
C19 C5 C6 C1 -179.7(2) . .
C4 C5 C6 N1 -176.6(2) . .
C19 C5 C6 N1 2.5(3) . .
C2 C1 C6 C5 -1.3(3) . .
C16 C1 C6 C5 178.5(2) . .
C2 C1 C6 N1 176.46(18) . .
C16 C1 C6 N1 -3.7(3) . .
C7 N1 C6 C5 94.4(2) . .
Al1 N1 C6 C5 -86.9(2) . .
C7 N1 C6 C1 -83.4(2) . .
Al1 N1 C6 C1 95.3(2) . .
C6 N1 C7 C8 -173.5(2) . .
Al1 N1 C7 C8 7.8(3) . .
C6 N1 C7 C22 3.4(3) . .
Al1 N1 C7 C22 -175.31(17) . .
N1 C7 C8 C9 16.5(4) . .
C22 C7 C8 C9 -160.6(2) . .
C10 N2 C9 C8 169.4(2) . .
Al1 N2 C9 C8 -17.0(3) . .
C10 N2 C9 C23 -7.4(3) . .
Al1 N2 C9 C23 166.24(17) . .
C7 C8 C9 N2 -11.5(4) . .
C7 C8 C9 C23 165.4(2) . .
C9 N2 C10 C11 83.8(2) . .
Al1 N2 C10 C11 -89.8(2) . .
C9 N2 C10 C15 -95.3(2) . .
Al1 N2 C10 C15 91.1(2) . .
C15 C10 C11 C12 0.8(3) . .
N2 C10 C11 C12 -178.26(19) . .
C15 C10 C11 C24 -178.9(2) . .
N2 C10 C11 C24 2.1(3) . .
C10 C11 C12 C13 -0.5(3) . .
C24 C11 C12 C13 179.2(2) . .
C11 C12 C13 C14 -0.2(4) . .
C12 C13 C14 C15 0.7(4) . .
C13 C14 C15 C10 -0.4(4) . .
C13 C14 C15 C27 -179.7(3) . .
C11 C10 C15 C14 -0.3(3) . .
N2 C10 C15 C14 178.7(2) . .
C11 C10 C15 C27 178.9(2) . .
N2 C10 C15 C27 -2.0(3) . .
C2 C1 C16 C17 55.0(3) . .
C6 C1 C16 C17 -124.8(2) . .
C2 C1 C16 C18 -66.3(3) . .
C6 C1 C16 C18 113.9(3) . .
C4 C5 C19 C21 -48.9(3) . .
C6 C5 C19 C21 132.0(3) . .
C4 C5 C19 C20 76.2(3) . .
C6 C5 C19 C20 -102.9(3) . .
C10 C11 C24 C25 115.5(2) . .
C12 C11 C24 C25 -64.2(3) . .
C10 C11 C24 C26 -122.6(3) . .
C12 C11 C24 C26 57.7(3) . .
C14 C15 C27 C29 -101.0(3) . .
C10 C15 C27 C29 79.7(3) . .
C14 C15 C27 C28 23.5(4) . .
C10 C15 C27 C28 -155.7(3) . .
O3 P1 C30 C31 46.4(2) . .
O2 P1 C30 C31 171.3(2) . .
O1 P1 C30 C31 -78.8(2) . .
C30' P1 C30 C31 -45(3) . .
Al1 P1 C30 C31 -133.3(2) . .
O3 P1 C30 C35 -133.6(2) . .
O2 P1 C30 C35 -8.7(3) . .
O1 P1 C30 C35 101.2(2) . .
C30' P1 C30 C35 135(3) . .
Al1 P1 C30 C35 46.7(3) . .
C35 C30 C31 C32 -0.1(2) . .
P1 C30 C31 C32 179.88(17) . .
C30 C31 C32 C33 0.0(2) . .
C31 C32 C33 C34 -0.2(5) . .
C32 C33 C34 C35 0.5(6) . .
C31 C30 C35 C34 0.4(4) . .
P1 C30 C35 C34 -179.6(3) . .
C33 C34 C35 C30 -0.6(6) . .
C41 C36 C37 C38 0.4(15) . .
C36 C37 C38 C39 -0.4(18) . .
C37 C38 C39 C40 -1.5(19) . .
C38 C39 C40 C41 3.4(17) . .
C37 C36 C41 C40 1.4(13) . .
C37 C36 C41 C42 175.7(9) . .
C39 C40 C41 C36 -3.3(15) . .
C39 C40 C41 C42 -177.7(10) . .
C48 C43 C44 C45 0.3(3) . .
C43 C44 C45 C46 0.9(3) . .
C44 C45 C46 C47 -2.3(6) . .
C45 C46 C47 C48 2.7(8) . .
C44 C43 C48 C47 0.1(6) . .
C44 C43 C48 C49 -179.7(3) . .
C46 C47 C48 C43 -1.5(8) . .
C46 C47 C48 C49 178.2(5) . .
O3 P1 C30' C31' 101.2(10) . .
O2 P1 C30' C31' -130.0(10) . .
O1 P1 C30' C31' -20.7(10) . .
C30 P1 C30' C31' -168(3) . .
Al1 P1 C30' C31' -70.1(12) . .
O3 P1 C30' C35' -78.8(10) . .
O2 P1 C30' C35' 49.9(11) . .
O1 P1 C30' C35' 159.3(10) . .
C30 P1 C30' C35' 12(3) . .
Al1 P1 C30' C35' 109.9(12) . .
C35' C30' C31' C32' 0.0(3) . .
P1 C30' C31' C32' -180.0(2) . .
C30' C31' C32' C33' 0.0(3) . .
C31' C32' C33' C34' -0.1(7) . .
C32' C33' C34' C35' 0.0(9) . .
C31' C30' C35' C34' -0.1(7) . .
P1 C30' C35' C34' 179.9(5) . .
C33' C34' C35' C30' 0.1(9) . .
C41' C36' C37' C38' 0.3(3) . .
C36' C37' C38' C39' 0.1(3) . .
C37' C38' C39' C40' 0.0(6) . .
C38' C39' C40' C41' -0.4(9) . .
C37' C36' C41' C40' -0.7(6) . .
C37' C36' C41' C42' -179.7(4) . .
C39' C40' C41' C36' 0.7(9) . .
C39' C40' C41' C42' 179.7(6) . .
C48' C43' C44' C45' 0.2(9) . .
C43' C44' C45' C46' -0.1(9) . .
C44' C45' C46' C47' 0.1(9) . .
C45' C46' C47' C48' -0.1(9) . .
C44' C43' C48' C47' -0.3(9) . .
C44' C43' C48' C49' 180.0(5) . .
C46' C47' C48' C43' 0.2(9) . .
C46' C47' C48' C49' 179.9(6) . .
